data_2226568
loop_
_publ_author_name
'Karimov, Zakirjon'
'Abdugafurov, Ibrakhim'
'Talipov, Samat'
'Tashkhodjaev, Bakhodir'

_publ_section_title
;
 (1-Phenyl-1<i>H</i>-1,2,3-triazol-4-yl)methyl pyridine-3-carboxylate
;
_journal_coeditor_code KP2262
_journal_issue 7
_journal_name_full 'Acta Crystallographica Section E'
_journal_page_first o1674
_journal_paper_doi 10.1107/S1600536810021999
_journal_volume 66
_journal_year 2010
_chemical_formula_iupac 'C15 H12 N4 O2'
_chemical_formula_moiety 'C15 H12 N4 O2'
_chemical_formula_sum 'C15 H12 N4 O2'
_chemical_formula_weight 280.29
_chemical_melting_point 370(2)
_chemical_name_systematic
;
(1-Phenyl-1<i>H</i>-1,2,3-triazol-4-yl)methyl pyridine-3-carboxylate
;
_space_group_IT_number 14
_symmetry_cell_setting monoclinic
_symmetry_space_group_name_Hall '-P 2yn'
_symmetry_space_group_name_H-M 'P 1 21/n 1'
_atom_sites_solution_hydrogens geom
_atom_sites_solution_primary direct
_atom_sites_solution_secondary difmap
_audit_creation_method SHELXL-97
_cell_angle_alpha 90.00
_cell_angle_beta 91.841(14)
_cell_angle_gamma 90.00
_cell_formula_units_Z 4
_cell_length_a 5.5178(5)
_cell_length_b 23.650(2)
_cell_length_c 10.287(2)
_cell_measurement_reflns_used 2409
_cell_measurement_temperature 293(2)
_cell_measurement_theta_max 70.6106
_cell_measurement_theta_min 3.5622
_cell_volume 1341.7(3)
_computing_cell_refinement
;
CrysAlis Pro (Oxford Diffraction, 2009)
;
_computing_data_collection
;
CrysAlis Pro (Oxford Diffraction, 2009)
;
_computing_data_reduction
;
CrysAlis Pro (Oxford Diffraction, 2009)
;
_computing_molecular_graphics 'XP in SHELXTL (Sheldrick, 2008)'
_computing_publication_material 'SHELXL97 (Sheldrick, 2008)'
_computing_structure_refinement 'SHELXL97 (Sheldrick, 2008)'
_computing_structure_solution 'SHELXS97 (Sheldrick, 2008)'
_diffrn_ambient_temperature 293(2)
_diffrn_detector_area_resol_mean 10.2576
_diffrn_measured_fraction_theta_full 0.950
_diffrn_measured_fraction_theta_max 0.950
_diffrn_measurement_device_type 'Oxford Diffraction Xcalibur Ruby'
_diffrn_measurement_method '\w scans'
_diffrn_radiation_monochromator graphite
_diffrn_radiation_source 'Enhance (Cu) X-ray Source'
_diffrn_radiation_type CuK\a
_diffrn_radiation_wavelength 1.5418
_diffrn_reflns_av_R_equivalents 0.0263
_diffrn_reflns_av_sigmaI/netI 0.0312
_diffrn_reflns_limit_h_max 5
_diffrn_reflns_limit_h_min -6
_diffrn_reflns_limit_k_max 28
_diffrn_reflns_limit_k_min -22
_diffrn_reflns_limit_l_max 7
_diffrn_reflns_limit_l_min -12
_diffrn_reflns_number 4791
_diffrn_reflns_theta_full 70.80
_diffrn_reflns_theta_max 70.80
_diffrn_reflns_theta_min 3.74
_exptl_absorpt_coefficient_mu 0.792
_exptl_absorpt_correction_T_max 1.00000
_exptl_absorpt_correction_T_min 0.67438
_exptl_absorpt_correction_type multi-scan
_exptl_absorpt_process_details
;
(CrysAlis Pro; Oxford Diffraction, 2009)
;
_exptl_crystal_colour colourless
_exptl_crystal_density_diffrn 1.388
_exptl_crystal_density_method 'not measured'
_exptl_crystal_description prism
_exptl_crystal_F_000 584
_exptl_crystal_size_max 0.70
_exptl_crystal_size_mid 0.45
_exptl_crystal_size_min 0.10
_refine_diff_density_max 0.183
_refine_diff_density_min -0.134
_refine_ls_extinction_coef 0.0116(12)
_refine_ls_extinction_expression Fc^*^=kFc[1+0.001xFc^2^\l^3^/sin(2\q)]^-1/4^
_refine_ls_extinction_method 'SHELXL97 (Sheldrick, 2008)'
_refine_ls_goodness_of_fit_ref 1.038
_refine_ls_hydrogen_treatment constr
_refine_ls_matrix_type full
_refine_ls_number_parameters 191
_refine_ls_number_reflns 2460
_refine_ls_number_restraints 0
_refine_ls_restrained_S_all 1.038
_refine_ls_R_factor_all 0.0557
_refine_ls_R_factor_gt 0.0409
_refine_ls_shift/su_max 0.009
_refine_ls_shift/su_mean 0.001
_refine_ls_structure_factor_coef Fsqd
_refine_ls_weighting_details 'calc w=1/[\s^2^(Fo^2^)+(0.0774P)^2^+0.0390P] where P=(Fo^2^+2Fc^2^)/3'
_refine_ls_weighting_scheme calc
_refine_ls_wR_factor_gt 0.1145
_refine_ls_wR_factor_ref 0.1240
_reflns_number_gt 1877
_reflns_number_total 2460
_reflns_threshold_expression I>2sigma(I)
_cod_data_source_file kp2262.cif
_cod_data_source_block I
_cod_original_cell_volume 1341.8(3)
_cod_original_sg_symbol_H-M 'P 21/n'
_cod_database_code 2226568
_cod_database_fobs_code 2226568

loop_
_symmetry_equiv_pos_as_xyz
'x, y, z'
'-x+1/2, y+1/2, -z+1/2'
'-x, -y, -z'
'x-1/2, -y-1/2, z-1/2'

loop_
_atom_site_type_symbol
_atom_site_label
_atom_site_fract_x
_atom_site_fract_y
_atom_site_fract_z
_atom_site_U_iso_or_equiv
_atom_site_adp_type
_atom_site_calc_flag
_atom_site_refinement_flags
_atom_site_occupancy
_atom_site_disorder_assembly
_atom_site_disorder_group
O O1 1.0509(3) 0.12524(6) 0.39435(11) 0.0714(4) Uani d . 1 . .
O O2 0.8540(2) 0.11948(5) 0.58047(11) 0.0523(3) Uani d . 1 . .
N N1 1.4934(3) 0.25199(7) 0.54437(16) 0.0742(5) Uani d . 1 . .
N N2 0.3515(3) 0.05484(6) 0.64902(15) 0.0623(4) Uani d . 1 . .
N N3 0.2755(2) 0.02085(7) 0.73956(15) 0.0594(4) Uani d . 1 . .
N N4 0.4631(2) -0.01361(5) 0.77328(12) 0.0462(3) Uani d . 1 . .
C C1 1.3474(4) 0.21113(8) 0.49855(17) 0.0633(5) Uani d . 1 . .
H H1 1.3699 0.1984 0.4143 0.076 Uiso calc R 1 . .
C C2 1.4557(4) 0.26924(9) 0.66483(19) 0.0704(5) Uani d . 1 . .
H H2 1.5531 0.2981 0.6987 0.084 Uiso calc R 1 . .
C C3 1.2820(4) 0.24710(8) 0.74223(17) 0.0666(5) Uani d . 1 . .
H H3 1.2648 0.2603 0.8265 0.080 Uiso calc R 1 . .
C C4 1.1335(3) 0.20495(8) 0.69328(16) 0.0582(5) Uani d . 1 . .
H H4 1.0141 0.1892 0.7437 0.070 Uiso calc R 1 . .
C C5 1.1658(3) 0.18666(7) 0.56780(15) 0.0485(4) Uani d . 1 . .
C C6 1.0211(3) 0.14094(7) 0.50420(15) 0.0503(4) Uani d . 1 . .
C C7 0.7195(3) 0.07246(8) 0.52359(16) 0.0600(5) Uani d . 1 . .
H H7A 0.8304 0.0464 0.4836 0.072 Uiso calc R 1 . .
H H7B 0.6066 0.0863 0.4567 0.072 Uiso calc R 1 . .
C C8 0.5854(3) 0.04295(7) 0.62530(15) 0.0505(4) Uani d . 1 . .
C C9 0.6565(3) -0.00074(7) 0.70339(15) 0.0498(4) Uani d . 1 . .
H H9 0.8078 -0.0181 0.7075 0.060 Uiso calc R 1 . .
C C10 0.4351(3) -0.05578(7) 0.87124(15) 0.0462(4) Uani d . 1 . .
C C11 0.2462(3) -0.05189(8) 0.95377(18) 0.0613(5) Uani d . 1 . .
H H11 0.1349 -0.0225 0.9442 0.074 Uiso calc R 1 . .
C C12 0.2202(3) -0.09122(9) 1.05070(19) 0.0679(5) Uani d . 1 . .
H H12 0.0903 -0.0888 1.1059 0.082 Uiso calc R 1 . .
C C13 0.3853(4) -0.13394(9) 1.0659(2) 0.0698(5) Uani d . 1 . .
H H13 0.3697 -0.1603 1.1323 0.084 Uiso calc R 1 . .
C C14 0.5740(4) -0.13789(10) 0.9831(2) 0.0789(6) Uani d . 1 . .
H H14 0.6860 -0.1671 0.9934 0.095 Uiso calc R 1 . .
C C15 0.5996(3) -0.09893(9) 0.88416(19) 0.0671(5) Uani d . 1 . .
H H15 0.7266 -0.1020 0.8273 0.081 Uiso calc R 1 . .

loop_
_atom_site_aniso_label
_atom_site_aniso_U_11
_atom_site_aniso_U_22
_atom_site_aniso_U_33
_atom_site_aniso_U_12
_atom_site_aniso_U_13
_atom_site_aniso_U_23
O1 0.0949(10) 0.0714(9) 0.0485(7) -0.0203(7) 0.0127(6) -0.0026(6)
O2 0.0533(6) 0.0509(7) 0.0531(6) -0.0076(5) 0.0077(5) -0.0050(5)
N1 0.0808(11) 0.0768(11) 0.0660(10) -0.0296(9) 0.0194(8) -0.0046(8)
N2 0.0544(8) 0.0561(9) 0.0766(10) 0.0028(7) 0.0042(7) 0.0052(8)
N3 0.0433(7) 0.0591(9) 0.0761(10) 0.0071(7) 0.0071(7) 0.0038(8)
N4 0.0375(6) 0.0472(7) 0.0540(7) 0.0014(6) 0.0038(5) -0.0059(6)
C1 0.0727(11) 0.0645(11) 0.0532(10) -0.0148(10) 0.0140(9) -0.0010(8)
C2 0.0777(13) 0.0669(12) 0.0670(11) -0.0241(10) 0.0087(10) -0.0064(10)
C3 0.0748(12) 0.0681(12) 0.0577(11) -0.0128(10) 0.0123(9) -0.0138(9)
C4 0.0587(10) 0.0604(11) 0.0565(10) -0.0068(8) 0.0168(8) -0.0006(8)
C5 0.0505(8) 0.0460(9) 0.0493(8) 0.0009(7) 0.0054(7) 0.0033(7)
C6 0.0565(9) 0.0480(9) 0.0465(9) 0.0006(8) 0.0057(7) 0.0053(7)
C7 0.0680(11) 0.0559(10) 0.0562(10) -0.0140(9) 0.0022(8) -0.0067(8)
C8 0.0489(8) 0.0488(9) 0.0538(9) -0.0055(7) 0.0013(7) -0.0095(7)
C9 0.0386(7) 0.0567(10) 0.0543(9) 0.0003(7) 0.0054(7) -0.0045(8)
C10 0.0418(7) 0.0460(8) 0.0511(8) -0.0025(7) 0.0053(6) -0.0076(7)
C11 0.0521(9) 0.0629(11) 0.0699(11) 0.0067(8) 0.0157(8) -0.0027(9)
C12 0.0606(10) 0.0772(13) 0.0673(12) -0.0039(10) 0.0221(9) -0.0022(10)
C13 0.0723(12) 0.0686(13) 0.0693(12) -0.0005(10) 0.0130(10) 0.0088(10)
C14 0.0784(13) 0.0700(13) 0.0899(15) 0.0212(11) 0.0255(11) 0.0180(11)
C15 0.0612(10) 0.0679(12) 0.0738(12) 0.0135(10) 0.0261(9) 0.0072(10)

loop_
_atom_type_symbol
_atom_type_description
_atom_type_scat_dispersion_real
_atom_type_scat_dispersion_imag
_atom_type_scat_source
C C 0.0181 0.0091 'International Tables Vol C Tables 4.2.6.8 and 6.1.1.4'
H H 0.0000 0.0000 'International Tables Vol C Tables 4.2.6.8 and 6.1.1.4'
O O 0.0492 0.0322 'International Tables Vol C Tables 4.2.6.8 and 6.1.1.4'
N N 0.0311 0.0180 'International Tables Vol C Tables 4.2.6.8 and 6.1.1.4'

loop_
_geom_angle_atom_site_label_1
_geom_angle_atom_site_label_2
_geom_angle_atom_site_label_3
_geom_angle_site_symmetry_1
_geom_angle_site_symmetry_3
_geom_angle
_geom_angle_publ_flag
C6 O2 C7 . . 114.22(13) ?
C2 N1 C1 . . 116.19(16) ?
N3 N2 C8 . . 109.28(14) ?
N2 N3 N4 . . 107.01(13) ?
C9 N4 N3 . . 109.94(14) ?
C9 N4 C10 . . 129.94(13) ?
N3 N4 C10 . . 120.13(13) ?
N1 C1 C5 . . 124.29(17) ?
N1 C1 H1 . . 117.9 ?
C5 C1 H1 . . 117.9 ?
N1 C2 C3 . . 123.98(18) ?
N1 C2 H2 . . 118.0 ?
C3 C2 H2 . . 118.0 ?
C2 C3 C4 . . 118.94(17) ?
C2 C3 H3 . . 120.5 ?
C4 C3 H3 . . 120.5 ?
C3 C4 C5 . . 118.49(16) ?
C3 C4 H4 . . 120.8 ?
C5 C4 H4 . . 120.8 ?
C1 C5 C4 . . 118.09(16) ?
C1 C5 C6 . . 117.97(15) ?
C4 C5 C6 . . 123.91(15) ?
O1 C6 O2 . . 123.60(16) ?
O1 C6 C5 . . 123.36(16) ?
O2 C6 C5 . . 113.04(14) ?
O2 C7 C8 . . 109.78(13) ?
O2 C7 H7A . . 109.7 ?
C8 C7 H7A . . 109.7 ?
O2 C7 H7B . . 109.7 ?
C8 C7 H7B . . 109.7 ?
H7A C7 H7B . . 108.2 ?
N2 C8 C9 . . 108.11(15) ?
N2 C8 C7 . . 122.22(16) ?
C9 C8 C7 . . 129.55(16) ?
N4 C9 C8 . . 105.66(14) ?
N4 C9 H9 . . 127.2 ?
C8 C9 H9 . . 127.2 ?
C11 C10 C15 . . 120.38(17) ?
C11 C10 N4 . . 119.46(15) ?
C15 C10 N4 . . 120.15(15) ?
C10 C11 C12 . . 120.25(17) ?
C10 C11 H11 . . 119.9 ?
C12 C11 H11 . . 119.9 ?
C13 C12 C11 . . 119.91(18) ?
C13 C12 H12 . . 120.0 ?
C11 C12 H12 . . 120.0 ?
C12 C13 C14 . . 119.8(2) ?
C12 C13 H13 . . 120.1 ?
C14 C13 H13 . . 120.1 ?
C13 C14 C15 . . 120.7(2) ?
C13 C14 H14 . . 119.7 ?
C15 C14 H14 . . 119.7 ?
C10 C15 C14 . . 119.00(17) ?
C10 C15 H15 . . 120.5 ?
C14 C15 H15 . . 120.5 ?

loop_
_geom_bond_atom_site_label_1
_geom_bond_atom_site_label_2
_geom_bond_site_symmetry_2
_geom_bond_distance
_geom_bond_publ_flag
O1 C6 . 1.2059(19) ?
O2 C6 . 1.3301(19) ?
O2 C7 . 1.450(2) ?
N1 C2 . 1.327(2) ?
N1 C1 . 1.334(2) ?
N2 N3 . 1.309(2) ?
N2 C8 . 1.351(2) ?
N3 N4 . 1.3536(18) ?
N4 C9 . 1.3409(19) ?
N4 C10 . 1.430(2) ?
C1 C5 . 1.376(2) ?
C1 H1 . 0.9300 ?
C2 C3 . 1.369(3) ?
C2 H2 . 0.9300 ?
C3 C4 . 1.375(2) ?
C3 H3 . 0.9300 ?
C4 C5 . 1.378(2) ?
C4 H4 . 0.9300 ?
C5 C6 . 1.484(2) ?
C7 C8 . 1.476(2) ?
C7 H7A . 0.9700 ?
C7 H7B . 0.9700 ?
C8 C9 . 1.359(2) ?
C9 H9 . 0.9300 ?
C10 C11 . 1.369(2) ?
C10 C15 . 1.369(2) ?
C11 C12 . 1.375(3) ?
C11 H11 . 0.9300 ?
C12 C13 . 1.366(3) ?
C12 H12 . 0.9300 ?
C13 C14 . 1.369(3) ?
C13 H13 . 0.9300 ?
C14 C15 . 1.383(3) ?
C14 H14 . 0.9300 ?
C15 H15 . 0.9300 ?

loop_
_geom_hbond_atom_site_label_D
_geom_hbond_atom_site_label_H
_geom_hbond_atom_site_label_A
_geom_hbond_site_symmetry_A
_geom_hbond_distance_DH
_geom_hbond_distance_HA
_geom_hbond_distance_DA
_geom_hbond_angle_DHA
_geom_hbond_publ_flag
C14 H14 N1 2_746 0.93 2.644 3.550(3) 165 y
C2 H2 O1 4_666 0.93 2.709 3.464(2) 139 y
C15 H15 O1 3_756 0.93 2.681 3.559(2) 158 y
C7 H7a Cg1 3_656 0.97 2.917 3.313(2) 106 y

loop_
_geom_torsion_atom_site_label_1
_geom_torsion_atom_site_label_2
_geom_torsion_atom_site_label_3
_geom_torsion_atom_site_label_4
_geom_torsion_site_symmetry_1
_geom_torsion_site_symmetry_2
_geom_torsion_site_symmetry_3
_geom_torsion_site_symmetry_4
_geom_torsion
_geom_torsion_publ_flag
C8 N2 N3 N4 . . . . -0.57(18) ?
N2 N3 N4 C9 . . . . 0.18(18) ?
N2 N3 N4 C10 . . . . 179.94(13) ?
C2 N1 C1 C5 . . . . -0.2(3) ?
C1 N1 C2 C3 . . . . 1.1(3) ?
N1 C2 C3 C4 . . . . -1.0(3) ?
C2 C3 C4 C5 . . . . 0.0(3) ?
N1 C1 C5 C4 . . . . -0.8(3) ?
N1 C1 C5 C6 . . . . -178.98(18) ?
C3 C4 C5 C1 . . . . 0.8(3) ?
C3 C4 C5 C6 . . . . 178.92(16) ?
C7 O2 C6 O1 . . . . 4.0(2) ?
C7 O2 C6 C5 . . . . -176.54(14) ?
C1 C5 C6 O1 . . . . -1.8(3) ?
C4 C5 C6 O1 . . . . -179.94(17) ?
C1 C5 C6 O2 . . . . 178.69(15) ?
C4 C5 C6 O2 . . . . 0.6(2) ?
C6 O2 C7 C8 . . . . 165.90(14) ?
N3 N2 C8 C9 . . . . 0.76(18) ?
N3 N2 C8 C7 . . . . 177.18(14) ?
O2 C7 C8 N2 . . . . 94.82(18) ?
O2 C7 C8 C9 . . . . -89.6(2) ?
N3 N4 C9 C8 . . . . 0.28(18) ?
C10 N4 C9 C8 . . . . -179.45(15) ?
N2 C8 C9 N4 . . . . -0.62(17) ?
C7 C8 C9 N4 . . . . -176.70(15) ?
C9 N4 C10 C11 . . . . 162.57(16) ?
N3 N4 C10 C11 . . . . -17.1(2) ?
C9 N4 C10 C15 . . . . -15.9(3) ?
N3 N4 C10 C15 . . . . 164.39(16) ?
C15 C10 C11 C12 . . . . 0.2(3) ?
N4 C10 C11 C12 . . . . -178.28(16) ?
C10 C11 C12 C13 . . . . 0.9(3) ?
C11 C12 C13 C14 . . . . -1.0(3) ?
C12 C13 C14 C15 . . . . 0.2(3) ?
C11 C10 C15 C14 . . . . -1.1(3) ?
N4 C10 C15 C14 . . . . 177.40(17) ?
C13 C14 C15 C10 . . . . 0.9(3) ?

loop_
_cod_related_entry_id
_cod_related_entry_database
_cod_related_entry_code
1 ChemSpider 24745283
